data_2229859
loop_
_publ_author_name
'Lozano-Rodriguez, M. Janeth'
'Thu\'ery, Pierre'
'Petit, S\'ebastien'
'Copping, Roy'
'Mustre de Leon, Jose'
'Den Auwer, Christophe'

_publ_section_title
;
 Tris(tetrabutylammonium)
 tris(nitrato-\k^2^<i>O</i>,<i>O</i>')tetrakis(thiocyanato-\k<i>N</i>)thorium(IV)
;
_journal_coeditor_code TK2728
_journal_issue 4
_journal_name_full 'Acta Crystallographica Section E'
_journal_page_first m487
_journal_paper_doi 10.1107/S1600536811009792
_journal_volume 67
_journal_year 2011
_chemical_formula_iupac '(C16 H36 N)3 [Th (N C S)4 (N O3)3]'
_chemical_formula_moiety '3(C16 H36 N +), C4 N7 O9 S4 Th 3-'
_chemical_formula_sum 'C52 H108 N10 O9 S4 Th'
_chemical_formula_weight 1377.76
_chemical_name_systematic
;
Tris(tetrabutylammonium)
tris(nitrato-\k^2^<i>O</i>,<i>O</i>')tetrakis(thiocyanato-\k<i>N</i>)thorium(IV)
;
_space_group_IT_number 4
_symmetry_cell_setting monoclinic
_symmetry_space_group_name_Hall 'P 2yb'
_symmetry_space_group_name_H-M 'P 1 21 1'
_atom_sites_solution_hydrogens geom
_atom_sites_solution_primary heavy
_atom_sites_solution_secondary difmap
_audit_creation_method SHELXL-97
_cell_angle_alpha 90.00
_cell_angle_beta 95.946(3)
_cell_angle_gamma 90.00
_cell_formula_units_Z 2
_cell_length_a 12.1057(7)
_cell_length_b 17.5943(8)
_cell_length_c 16.7084(8)
_cell_measurement_reflns_used 170199
_cell_measurement_temperature 150(2)
_cell_measurement_theta_max 25.68
_cell_measurement_theta_min 3.19
_cell_volume 3539.6(3)
_computing_cell_refinement 'HKL2000 (Otwinowski & Minor, 1997)'
_computing_data_collection 'COLLECT (Nonius, 1998)'
_computing_data_reduction 'HKL2000 (Otwinowski & Minor, 1997)'
_computing_molecular_graphics 'SHELXTL (Sheldrick, 2008)'
_computing_publication_material 'SHELXTL (Sheldrick, 2008)'
_computing_structure_refinement 'SHELXL97 (Sheldrick, 2008)'
_computing_structure_solution 'SHELXS97 (Sheldrick, 2008)'
_diffrn_ambient_temperature 150(2)
_diffrn_measured_fraction_theta_full 0.995
_diffrn_measured_fraction_theta_max 0.995
_diffrn_measurement_device_type 'Nonius KappaCCD area-detector'
_diffrn_measurement_method 'two \f and eleven \w scans with 2\% steps (649 frames)'
_diffrn_radiation_monochromator graphite
_diffrn_radiation_source 'fine-focus sealed tube'
_diffrn_radiation_type MoK\a
_diffrn_radiation_wavelength 0.71073
_diffrn_reflns_av_R_equivalents 0.0455
_diffrn_reflns_av_sigmaI/netI 0.0418
_diffrn_reflns_limit_h_max 14
_diffrn_reflns_limit_h_min -14
_diffrn_reflns_limit_k_max 21
_diffrn_reflns_limit_k_min -21
_diffrn_reflns_limit_l_max 20
_diffrn_reflns_limit_l_min -20
_diffrn_reflns_number 170199
_diffrn_reflns_theta_full 25.68
_diffrn_reflns_theta_max 25.68
_diffrn_reflns_theta_min 4.10
_diffrn_standards_decay_% 0
_diffrn_standards_interval_time 0
_diffrn_standards_number 0
_exptl_absorpt_coefficient_mu 2.276
_exptl_absorpt_correction_T_max 0.853
_exptl_absorpt_correction_T_min 0.703
_exptl_absorpt_correction_type multi-scan
_exptl_absorpt_process_details '(SCALEPACK; Otwinowski & Minor, 1997)'
_exptl_crystal_colour colourless
_exptl_crystal_density_diffrn 1.293
_exptl_crystal_density_method 'not measured'
_exptl_crystal_description irregular
_exptl_crystal_F_000 1432
_exptl_crystal_size_max 0.12
_exptl_crystal_size_mid 0.12
_exptl_crystal_size_min 0.07
_refine_diff_density_max 0.983
_refine_diff_density_min -0.757
_refine_ls_abs_structure_details 'Flack (1983), 6435 Friedel pairs'
_refine_ls_abs_structure_Flack -0.008(5)
_refine_ls_extinction_method none
_refine_ls_goodness_of_fit_ref 1.044
_refine_ls_hydrogen_treatment constr
_refine_ls_matrix_type full
_refine_ls_number_parameters 698
_refine_ls_number_reflns 13392
_refine_ls_number_restraints 6
_refine_ls_restrained_S_all 1.046
_refine_ls_R_factor_all 0.0526
_refine_ls_R_factor_gt 0.0372
_refine_ls_shift/su_max 0.002
_refine_ls_shift/su_mean 0.000
_refine_ls_structure_factor_coef Fsqd
_refine_ls_weighting_details 'calc w=1/[\s^2^(Fo^2^)+(0.0348P)^2^+4.0973P] where P=(Fo^2^+2Fc^2^)/3'
_refine_ls_weighting_scheme calc
_refine_ls_wR_factor_gt 0.0832
_refine_ls_wR_factor_ref 0.0890
_reflns_number_gt 11074
_reflns_number_total 13392
_reflns_threshold_expression I>2\s(I)
_cod_data_source_file tk2728.cif
_cod_data_source_block I
_cod_original_sg_symbol_H-M 'P 21'
_cod_database_code 2229859
_cod_database_fobs_code 2229859

loop_
_symmetry_equiv_pos_as_xyz
'x, y, z'
'-x, y+1/2, -z'

loop_
_atom_site_type_symbol
_atom_site_label
_atom_site_fract_x
_atom_site_fract_y
_atom_site_fract_z
_atom_site_U_iso_or_equiv
_atom_site_adp_type
_atom_site_calc_flag
_atom_site_refinement_flags
_atom_site_occupancy
_atom_site_disorder_assembly
_atom_site_disorder_group
Th Th 0.494552(16) 0.250260(18) 0.231036(12) 0.05183(7) Uani d . 1 . .
S S1 0.8148(2) 0.09946(16) 0.3932(2) 0.1219(11) Uani d . 1 . .
S S2 0.4103(2) -0.03910(11) 0.26535(13) 0.0803(6) Uani d . 1 . .
S S3 0.17368(14) 0.22589(11) -0.00503(10) 0.0718(6) Uani d . 1 . .
S S4 0.34264(19) 0.52512(11) 0.21889(12) 0.0778(6) Uani d . 1 . .
O O1 0.5736(4) 0.3482(3) 0.3402(3) 0.0666(12) Uani d . 1 . .
O O2 0.6625(4) 0.3393(2) 0.2343(3) 0.0597(11) Uani d . 1 . .
O O3 0.7191(5) 0.4203(3) 0.3291(4) 0.0858(16) Uani d . 1 . .
O O4 0.3034(3) 0.2585(5) 0.2829(3) 0.0724(14) Uani d . 1 . .
O O5 0.4354(3) 0.2291(3) 0.3727(2) 0.0661(16) Uani d . 1 . .
O O6 0.2663(4) 0.2292(3) 0.4035(3) 0.0840(19) Uani d . 1 . .
O O7 0.5662(5) 0.2889(3) 0.0944(3) 0.0688(15) Uani d . 1 . .
O O8 0.6172(4) 0.1797(3) 0.1428(3) 0.0688(13) Uani d . 1 . .
O O9 0.6818(5) 0.2177(3) 0.0337(3) 0.0942(18) Uani d . 1 . .
N N1 0.6508(5) 0.1905(4) 0.3162(4) 0.0662(15) Uani d . 1 . .
N N2 0.4402(6) 0.1159(4) 0.2416(4) 0.0707(18) Uani d . 1 . .
N N3 0.3500(5) 0.2278(3) 0.1164(3) 0.0693(18) Uani d . 1 . .
N N4 0.4190(6) 0.3796(4) 0.1990(4) 0.0686(17) Uani d . 1 . .
N N5 0.6536(5) 0.3704(4) 0.3031(4) 0.0665(15) Uani d . 1 . .
N N6 0.3322(4) 0.2384(4) 0.3553(3) 0.0603(16) Uani d . 1 . .
N N7 0.6217(5) 0.2291(3) 0.0884(4) 0.0616(17) Uani d . 1 . .
N N8 0.6507(5) 0.9468(3) 0.0700(3) 0.0554(16) Uani d . 1 . .
N N9 0.0172(5) 0.8172(4) 0.7822(4) 0.0602(17) Uani d . 1 . .
N N10 0.4640(5) 0.0695(3) 0.5465(3) 0.0586(13) Uani d . 1 . .
C C1 0.7183(6) 0.1502(4) 0.3480(4) 0.0594(16) Uani d . 1 . .
C C2 0.4261(6) 0.0508(5) 0.2514(4) 0.0595(17) Uani d . 1 . .
C C3 0.2766(5) 0.2270(3) 0.0657(4) 0.0605(19) Uani d . 1 . .
C C4 0.3867(6) 0.4403(4) 0.2094(4) 0.0560(16) Uani d . 1 . .
C C5 0.6163(6) 0.8641(3) 0.0603(4) 0.0587(16) Uani d . 1 . .
H H5A 0.6823 0.8328 0.0699 0.070 Uiso calc R 1 . .
H H5B 0.5858 0.8560 0.0049 0.070 Uiso calc R 1 . .
C C6 0.5313(7) 0.8369(4) 0.1155(4) 0.072(2) Uani d . 1 . .
H H6A 0.5530 0.8543 0.1700 0.086 Uiso calc R 1 . .
H H6B 0.4592 0.8585 0.0978 0.086 Uiso calc R 1 . .
C C7 0.5235(6) 0.7516(7) 0.1145(4) 0.0810(19) Uani d . 1 . .
H H7A 0.5952 0.7300 0.1337 0.097 Uiso calc R 1 . .
H H7B 0.5040 0.7342 0.0598 0.097 Uiso calc R 1 . .
C C8 0.4353(9) 0.7240(5) 0.1683(7) 0.117(4) Uani d . 1 . .
H H8A 0.4553 0.7404 0.2227 0.176 Uiso calc R 1 . .
H H8B 0.4314 0.6695 0.1668 0.176 Uiso calc R 1 . .
H H8C 0.3642 0.7448 0.1490 0.176 Uiso calc R 1 . .
C C9 0.5505(7) 0.9995(4) 0.0598(5) 0.067(2) Uani d . 1 . .
H H9A 0.5037 0.9888 0.1022 0.081 Uiso calc R 1 . .
H H9B 0.5763 1.0515 0.0666 0.081 Uiso calc R 1 . .
C C10 0.4810(7) 0.9931(5) -0.0202(5) 0.068(2) Uani d . 1 . .
H H10A 0.4555 0.9411 -0.0281 0.082 Uiso calc R 1 . .
H H10B 0.5261 1.0056 -0.0630 0.082 Uiso calc R 1 . .
C C11 0.3824(8) 1.0457(6) -0.0240(8) 0.106(3) Uani d . 1 . .
H H11A 0.4086 1.0974 -0.0151 0.127 Uiso calc R 1 . .
H H11B 0.3377 1.0328 0.0190 0.127 Uiso calc R 1 . .
C C12 0.3102(11) 1.0419(8) -0.1038(9) 0.142(6) Uani d . 1 . .
H H12A 0.3443 1.0706 -0.1435 0.213 Uiso calc R 1 . .
H H12B 0.2383 1.0628 -0.0976 0.213 Uiso calc R 1 . .
H H12C 0.3023 0.9899 -0.1209 0.213 Uiso calc R 1 . .
C C13 0.7278(6) 0.9613(4) 0.0074(4) 0.0640(18) Uani d . 1 . .
H H13A 0.6902 0.9470 -0.0445 0.077 Uiso calc R 1 . .
H H13B 0.7915 0.9280 0.0180 0.077 Uiso calc R 1 . .
C C14 0.7700(6) 1.0420(4) 0.0011(4) 0.0676(18) Uani d . 1 . .
H H14A 0.7918 1.0619 0.0545 0.081 Uiso calc R 1 . .
H H14B 0.7112 1.0739 -0.0243 0.081 Uiso calc R 1 . .
C C15 0.8697(6) 1.0440(5) -0.0483(4) 0.074(2) Uani d . 1 . .
H H15A 0.8522 1.0141 -0.0968 0.089 Uiso calc R 1 . .
H H15B 0.9326 1.0203 -0.0174 0.089 Uiso calc R 1 . .
C C16 0.9033(8) 1.1249(6) -0.0726(7) 0.087(3) Uani d . 1 . .
H H16A 0.8446 1.1467 -0.1083 0.130 Uiso calc R 1 . .
H H16B 0.9698 1.1222 -0.0992 0.130 Uiso calc R 1 . .
H H16C 0.9165 1.1559 -0.0253 0.130 Uiso calc R 1 . .
C C17 0.7096(8) 0.9606(5) 0.1533(4) 0.080(3) Uani d . 1 . .
H H17A 0.6587 0.9484 0.1926 0.096 Uiso calc R 1 . .
H H17B 0.7266 1.0143 0.1586 0.096 Uiso calc R 1 . .
C C18 0.8160(8) 0.9161(6) 0.1741(5) 0.097(3) Uani d . 1 . .
H H18A 0.8015 0.8626 0.1635 0.116 Uiso calc R 1 . .
H H18B 0.8709 0.9327 0.1395 0.116 Uiso calc R 1 . .
C C19 0.8629(11) 0.9258(8) 0.2612(6) 0.174(7) Uani d D 1 . .
H H19A 0.8747 0.9794 0.2725 0.209 Uiso calc R 1 . .
H H19B 0.8094 0.9071 0.2959 0.209 Uiso calc R 1 . .
C C20 0.9715(11) 0.8837(10) 0.2800(9) 0.224(10) Uani d D 1 . .
H H20A 0.9666 0.8348 0.2542 0.336 Uiso calc R 1 . .
H H20B 0.9861 0.8770 0.3371 0.336 Uiso calc R 1 . .
H H20C 1.0306 0.9124 0.2606 0.336 Uiso calc R 1 . .
C C21 -0.0421(5) 0.7440(7) 0.8028(4) 0.0671(17) Uani d . 1 . .
H H21A -0.0789 0.7526 0.8508 0.081 Uiso calc R 1 . .
H H21B -0.0989 0.7324 0.7592 0.081 Uiso calc R 1 . .
C C22 0.0341(9) 0.6752(5) 0.8168(6) 0.079(3) Uani d . 1 . .
H H22A 0.0672 0.6640 0.7677 0.095 Uiso calc R 1 . .
H H22B 0.0936 0.6873 0.8582 0.095 Uiso calc R 1 . .
C C23 -0.0271(8) 0.6052(6) 0.8421(6) 0.104(3) Uani d D 1 . .
H H23A 0.0254 0.5638 0.8522 0.125 Uiso calc R 1 . .
H H23B -0.0586 0.6159 0.8919 0.125 Uiso calc R 1 . .
C C24 -0.1173(9) 0.5810(8) 0.7801(8) 0.140(5) Uani d D 1 . .
H H24A -0.1811 0.6129 0.7832 0.210 Uiso calc R 1 . .
H H24B -0.1368 0.5291 0.7894 0.210 Uiso calc R 1 . .
H H24C -0.0922 0.5855 0.7276 0.210 Uiso calc R 1 . .
C C25 0.0753(6) 0.8069(5) 0.7064(4) 0.0689(19) Uani d . 1 . .
H H25A 0.1053 0.8556 0.6920 0.083 Uiso calc R 1 . .
H H25B 0.1373 0.7724 0.7183 0.083 Uiso calc R 1 . .
C C26 0.0016(5) 0.7765(4) 0.6342(4) 0.068(2) Uani d . 1 . .
H H26A -0.0690 0.8029 0.6290 0.082 Uiso calc R 1 . .
H H26B -0.0124 0.7227 0.6415 0.082 Uiso calc R 1 . .
C C27 0.0615(7) 0.7887(5) 0.5573(4) 0.083(2) Uani d . 1 . .
H H27A 0.0699 0.8428 0.5482 0.099 Uiso calc R 1 . .
H H27B 0.1350 0.7663 0.5651 0.099 Uiso calc R 1 . .
C C28 -0.0035(6) 0.7532(11) 0.4846(4) 0.105(2) Uani d . 1 . .
H H28A -0.0001 0.6988 0.4892 0.158 Uiso calc R 1 . .
H H28B 0.0279 0.7688 0.4368 0.158 Uiso calc R 1 . .
H H28C -0.0795 0.7694 0.4817 0.158 Uiso calc R 1 . .
C C29 -0.0710(7) 0.8776(5) 0.7731(5) 0.082(2) Uani d . 1 . .
H H29A -0.1022 0.8829 0.8239 0.098 Uiso calc R 1 . .
H H29B -0.1301 0.8606 0.7335 0.098 Uiso calc R 1 . .
C C30 -0.0323(10) 0.9547(6) 0.7481(6) 0.108(3) Uani d . 1 . .
H H30A 0.0474 0.9529 0.7460 0.129 Uiso calc R 1 . .
H H30B -0.0471 0.9914 0.7889 0.129 Uiso calc R 1 . .
C C31 -0.0882(11) 0.9828(8) 0.6652(9) 0.156(5) Uani d . 1 . .
H H31A -0.0672 0.9493 0.6231 0.187 Uiso calc R 1 . .
H H31B -0.1682 0.9804 0.6650 0.187 Uiso calc R 1 . .
C C32 -0.0552(13) 1.0620(8) 0.6475(10) 0.176(7) Uani d . 1 . .
H H32A -0.0864 1.0963 0.6837 0.265 Uiso calc R 1 . .
H H32B -0.0823 1.0746 0.5931 0.265 Uiso calc R 1 . .
H H32C 0.0243 1.0661 0.6542 0.265 Uiso calc R 1 . .
C C33 0.1076(6) 0.8374(5) 0.8498(5) 0.074(2) Uani d . 1 . .
H H33A 0.1625 0.7971 0.8540 0.089 Uiso calc R 1 . .
H H33B 0.1445 0.8834 0.8347 0.089 Uiso calc R 1 . .
C C34 0.0682(6) 0.8496(4) 0.9324(4) 0.0705(19) Uani d . 1 . .
H H34A 0.0108 0.8883 0.9286 0.085 Uiso calc R 1 . .
H H34B 0.0361 0.8028 0.9500 0.085 Uiso calc R 1 . .
C C35 0.1609(8) 0.8737(7) 0.9933(5) 0.105(3) Uani d . 1 . .
H H35A 0.2208 0.8372 0.9925 0.126 Uiso calc R 1 . .
H H35B 0.1887 0.9223 0.9766 0.126 Uiso calc R 1 . .
C C36 0.1336(9) 0.8812(8) 1.0780(6) 0.100(4) Uani d . 1 . .
H H36A 0.0795 0.9207 1.0810 0.150 Uiso calc R 1 . .
H H36B 0.1997 0.8938 1.1122 0.150 Uiso calc R 1 . .
H H36C 0.1042 0.8340 1.0952 0.150 Uiso calc R 1 . .
C C37 0.5315(7) -0.0021(4) 0.5596(5) 0.0698(19) Uani d . 1 . .
H H37A 0.5858 0.0052 0.6059 0.084 Uiso calc R 1 . .
H H37B 0.4825 -0.0430 0.5725 0.084 Uiso calc R 1 . .
C C38 0.5913(9) -0.0263(5) 0.4895(6) 0.089(3) Uani d . 1 . .
H H38A 0.6478 0.0107 0.4798 0.107 Uiso calc R 1 . .
H H38B 0.5395 -0.0303 0.4413 0.107 Uiso calc R 1 . .
C C39 0.6447(8) -0.1034(5) 0.5101(6) 0.091(3) Uani d . 1 . .
H H39A 0.6977 -0.0983 0.5574 0.109 Uiso calc R 1 . .
H H39B 0.5878 -0.1391 0.5226 0.109 Uiso calc R 1 . .
C C40 0.7034(12) -0.1344(7) 0.4410(8) 0.140(4) Uani d . 1 . .
H H40A 0.6515 -0.1383 0.3937 0.211 Uiso calc R 1 . .
H H40B 0.7331 -0.1838 0.4550 0.211 Uiso calc R 1 . .
H H40C 0.7627 -0.1008 0.4307 0.211 Uiso calc R 1 . .
C C41 0.3767(7) 0.0594(6) 0.4756(5) 0.072(2) Uani d . 1 . .
H H41A 0.3289 0.1038 0.4722 0.087 Uiso calc R 1 . .
H H41B 0.4138 0.0578 0.4268 0.087 Uiso calc R 1 . .
C C42 0.3047(8) -0.0106(7) 0.4780(5) 0.113(4) Uani d . 1 . .
H H42A 0.3475 -0.0548 0.4651 0.136 Uiso calc R 1 . .
H H42B 0.2845 -0.0172 0.5322 0.136 Uiso calc R 1 . .
C C43 0.2008(8) -0.0071(7) 0.4208(6) 0.125(4) Uani d D 1 . .
H H43A 0.2180 0.0142 0.3700 0.150 Uiso calc R 1 . .
H H43B 0.1724 -0.0581 0.4107 0.150 Uiso calc R 1 . .
C C44 0.1158(10) 0.0395(9) 0.4535(8) 0.173(6) Uani d D 1 . .
H H44A 0.1071 0.0234 0.5074 0.260 Uiso calc R 1 . .
H H44B 0.0465 0.0338 0.4205 0.260 Uiso calc R 1 . .
H H44C 0.1381 0.0919 0.4540 0.260 Uiso calc R 1 . .
C C45 0.4096(6) 0.0820(4) 0.6231(4) 0.0636(18) Uani d . 1 . .
H H45A 0.3616 0.0390 0.6303 0.076 Uiso calc R 1 . .
H H45B 0.4674 0.0820 0.6679 0.076 Uiso calc R 1 . .
C C46 0.3425(7) 0.1532(6) 0.6281(5) 0.084(2) Uani d . 1 . .
H H46A 0.2874 0.1570 0.5818 0.101 Uiso calc R 1 . .
H H46B 0.3904 0.1974 0.6290 0.101 Uiso calc R 1 . .
C C47 0.2859(8) 0.1495(5) 0.7048(5) 0.099(3) Uani d D 1 . .
H H47A 0.2404 0.1041 0.7029 0.118 Uiso calc R 1 . .
H H47B 0.3427 0.1441 0.7498 0.118 Uiso calc R 1 . .
C C48 0.2151(11) 0.2156(8) 0.7206(8) 0.184(8) Uani d D 1 . .
H H48A 0.2569 0.2616 0.7172 0.276 Uiso calc R 1 . .
H H48B 0.1913 0.2111 0.7734 0.276 Uiso calc R 1 . .
H H48C 0.1514 0.2167 0.6813 0.276 Uiso calc R 1 . .
C C49 0.5345(6) 0.1377(4) 0.5282(4) 0.0653(18) Uani d . 1 . .
H H49A 0.4862 0.1813 0.5173 0.078 Uiso calc R 1 . .
H H49B 0.5697 0.1271 0.4798 0.078 Uiso calc R 1 . .
C C50 0.6245(7) 0.1583(4) 0.5958(5) 0.075(2) Uani d . 1 . .
H H50A 0.5925 0.1649 0.6462 0.090 Uiso calc R 1 . .
H H50B 0.6805 0.1188 0.6026 0.090 Uiso calc R 1 . .
C C51 0.6745(10) 0.2320(9) 0.5699(6) 0.148(6) Uani d D 1 . .
H H51A 0.7169 0.2224 0.5248 0.177 Uiso calc R 1 . .
H H51B 0.6154 0.2673 0.5523 0.177 Uiso calc R 1 . .
C C52 0.7486(11) 0.2670(8) 0.6372(9) 0.215(9) Uani d D 1 . .
H H52A 0.7070 0.2759 0.6822 0.323 Uiso calc R 1 . .
H H52B 0.7771 0.3144 0.6196 0.323 Uiso calc R 1 . .
H H52C 0.8092 0.2332 0.6530 0.323 Uiso calc R 1 . .

loop_
_atom_site_aniso_label
_atom_site_aniso_U_11
_atom_site_aniso_U_22
_atom_site_aniso_U_33
_atom_site_aniso_U_12
_atom_site_aniso_U_13
_atom_site_aniso_U_23
Th 0.05059(10) 0.05223(10) 0.05088(10) 0.00249(19) -0.00323(7) 0.00516(19)
S1 0.0680(14) 0.115(2) 0.180(3) 0.0203(13) 0.0041(16) 0.076(2)
S2 0.1165(18) 0.0563(11) 0.0730(13) -0.0104(11) 0.0329(12) -0.0032(9)
S3 0.0569(9) 0.1043(18) 0.0523(9) -0.0091(9) -0.0034(7) 0.0080(8)
S4 0.1015(15) 0.0605(11) 0.0671(12) 0.0195(10) -0.0124(11) -0.0097(9)
O1 0.059(3) 0.085(3) 0.056(3) 0.013(3) 0.004(2) -0.014(2)
O2 0.059(3) 0.061(3) 0.060(3) 0.003(2) 0.007(2) -0.008(2)
O3 0.079(4) 0.064(3) 0.111(4) 0.002(3) -0.003(3) -0.031(3)
O4 0.056(2) 0.088(4) 0.070(3) 0.023(3) -0.0072(19) 0.000(4)
O5 0.050(2) 0.095(5) 0.053(2) 0.007(2) 0.0033(18) 0.019(2)
O6 0.067(3) 0.102(6) 0.087(3) -0.001(3) 0.026(3) 0.017(3)
O7 0.090(4) 0.054(3) 0.062(3) 0.020(3) 0.004(3) -0.005(2)
O8 0.081(3) 0.053(3) 0.070(3) 0.015(2) 0.000(3) -0.003(2)
O9 0.099(4) 0.115(5) 0.071(3) 0.017(3) 0.021(3) -0.024(3)
N1 0.056(3) 0.068(4) 0.070(4) 0.014(3) -0.013(3) 0.003(3)
N2 0.073(4) 0.061(4) 0.075(4) -0.001(3) -0.004(4) 0.012(4)
N3 0.068(3) 0.079(5) 0.058(3) -0.010(3) -0.009(3) 0.006(3)
N4 0.080(4) 0.062(4) 0.060(4) 0.022(3) -0.006(3) 0.001(3)
N5 0.059(4) 0.061(4) 0.079(4) 0.014(3) 0.003(3) -0.017(3)
N6 0.056(3) 0.054(5) 0.071(3) 0.002(3) 0.005(3) 0.008(3)
N7 0.076(4) 0.047(4) 0.059(3) -0.004(3) -0.003(3) -0.005(3)
N8 0.070(4) 0.055(3) 0.042(3) -0.007(3) 0.009(3) -0.015(3)
N9 0.050(3) 0.076(4) 0.054(4) 0.000(3) 0.005(3) 0.000(3)
N10 0.066(3) 0.064(3) 0.045(3) -0.005(3) 0.004(3) 0.009(3)
C1 0.048(4) 0.074(5) 0.057(4) -0.004(3) 0.007(3) 0.008(3)
C2 0.056(4) 0.075(5) 0.049(4) 0.008(4) 0.010(3) -0.008(4)
C3 0.055(3) 0.072(5) 0.055(4) -0.010(3) 0.006(3) 0.016(3)
C4 0.052(4) 0.063(4) 0.051(4) 0.000(3) -0.007(3) -0.001(3)
C5 0.076(5) 0.045(3) 0.055(4) -0.001(3) 0.009(3) -0.009(3)
C6 0.100(6) 0.049(4) 0.067(5) -0.013(4) 0.019(4) -0.004(3)
C7 0.114(5) 0.062(4) 0.064(4) -0.022(7) -0.007(3) 0.015(7)
C8 0.135(8) 0.091(7) 0.126(8) -0.032(6) 0.015(7) 0.020(5)
C9 0.087(6) 0.050(4) 0.068(5) -0.008(4) 0.026(4) -0.013(4)
C10 0.079(7) 0.051(4) 0.075(7) -0.004(4) 0.008(5) 0.000(5)
C11 0.086(7) 0.065(5) 0.166(11) 0.017(5) 0.008(7) 0.010(7)
C12 0.111(9) 0.128(11) 0.179(15) 0.031(8) -0.022(10) 0.058(11)
C13 0.079(5) 0.073(4) 0.041(3) -0.005(4) 0.011(3) -0.010(3)
C14 0.079(5) 0.076(5) 0.049(4) -0.012(4) 0.012(3) -0.005(3)
C15 0.062(4) 0.107(6) 0.052(4) -0.002(4) 0.007(3) -0.003(4)
C16 0.071(6) 0.104(7) 0.085(6) -0.024(5) 0.010(5) -0.008(5)
C17 0.117(7) 0.086(6) 0.041(4) -0.024(5) 0.019(4) -0.011(4)
C18 0.120(8) 0.108(7) 0.056(5) -0.029(6) -0.015(5) 0.011(4)
C19 0.212(15) 0.229(15) 0.069(7) -0.105(13) -0.041(8) 0.016(8)
C20 0.173(13) 0.31(2) 0.162(13) -0.091(14) -0.120(11) 0.133(14)
C21 0.055(3) 0.088(5) 0.061(3) 0.002(6) 0.014(3) -0.002(6)
C22 0.103(7) 0.068(5) 0.067(6) -0.003(5) 0.011(6) -0.010(5)
C23 0.119(8) 0.100(7) 0.093(7) 0.027(6) 0.005(6) 0.003(5)
C24 0.098(9) 0.143(11) 0.171(12) -0.018(8) -0.019(8) -0.016(9)
C25 0.053(4) 0.088(5) 0.067(5) -0.008(4) 0.009(3) -0.010(4)
C26 0.058(4) 0.084(6) 0.062(4) 0.000(3) 0.005(3) -0.006(3)
C27 0.074(5) 0.116(6) 0.060(4) -0.005(4) 0.017(4) -0.001(4)
C28 0.093(5) 0.167(8) 0.055(4) 0.002(11) 0.005(3) 0.005(10)
C29 0.066(5) 0.084(6) 0.090(6) 0.019(4) -0.024(4) -0.002(5)
C30 0.144(9) 0.095(7) 0.087(7) -0.009(6) 0.025(6) 0.001(5)
C31 0.138(11) 0.155(12) 0.180(13) 0.028(9) 0.044(9) 0.077(10)
C32 0.205(15) 0.130(11) 0.206(15) 0.041(10) 0.076(12) 0.083(11)
C33 0.052(4) 0.095(6) 0.071(5) -0.010(4) -0.010(4) -0.013(4)
C34 0.069(5) 0.079(5) 0.064(4) -0.002(4) 0.008(4) -0.005(4)
C35 0.086(6) 0.151(9) 0.073(5) 0.011(6) -0.011(5) -0.043(6)
C36 0.095(8) 0.142(10) 0.063(6) -0.008(7) 0.007(5) -0.020(6)
C37 0.080(5) 0.059(4) 0.068(5) -0.002(4) -0.003(4) 0.009(3)
C38 0.109(7) 0.060(5) 0.100(7) 0.012(5) 0.022(6) 0.003(5)
C39 0.089(6) 0.076(6) 0.107(7) 0.017(5) -0.001(5) -0.004(5)
C40 0.175(12) 0.103(8) 0.149(11) 0.021(8) 0.043(10) 0.014(8)
C41 0.077(5) 0.090(6) 0.051(4) 0.006(5) 0.007(4) 0.007(4)
C42 0.111(7) 0.153(9) 0.069(5) -0.058(7) -0.021(5) -0.003(6)
C43 0.095(7) 0.191(12) 0.085(7) -0.007(8) -0.010(6) -0.015(7)
C44 0.121(10) 0.250(17) 0.151(12) 0.073(11) 0.023(8) -0.027(11)
C45 0.069(4) 0.081(5) 0.040(3) -0.014(4) 0.003(3) 0.008(3)
C46 0.077(5) 0.120(7) 0.055(4) 0.019(5) 0.005(4) -0.004(4)
C47 0.111(7) 0.115(7) 0.071(5) 0.001(6) 0.018(5) -0.021(5)
C48 0.177(12) 0.27(2) 0.104(8) 0.089(13) 0.015(8) -0.011(9)
C49 0.091(5) 0.048(4) 0.060(4) -0.011(3) 0.018(4) 0.013(3)
C50 0.080(5) 0.074(5) 0.073(5) -0.018(4) 0.014(4) -0.006(4)
C51 0.136(9) 0.205(16) 0.098(7) -0.097(11) -0.006(6) 0.036(9)
C52 0.178(13) 0.107(13) 0.39(2) -0.054(10) 0.145(16) -0.061(14)

loop_
_atom_type_symbol
_atom_type_description
_atom_type_scat_dispersion_real
_atom_type_scat_dispersion_imag
_atom_type_scat_source
C C 0.0033 0.0016 'International Tables Vol C Tables 4.2.6.8 and 6.1.1.4'
H H 0.0000 0.0000 'International Tables Vol C Tables 4.2.6.8 and 6.1.1.4'
N N 0.0061 0.0033 'International Tables Vol C Tables 4.2.6.8 and 6.1.1.4'
O O 0.0106 0.0060 'International Tables Vol C Tables 4.2.6.8 and 6.1.1.4'
S S 0.1246 0.1234 'International Tables Vol C Tables 4.2.6.8 and 6.1.1.4'
Th Th -7.2400 8.8979 'International Tables Vol C Tables 4.2.6.8 and 6.1.1.4'

loop_
_geom_angle_atom_site_label_1
_geom_angle_atom_site_label_2
_geom_angle_atom_site_label_3
_geom_angle_site_symmetry_1
_geom_angle_site_symmetry_3
_geom_angle
_geom_angle_publ_flag
O1 Th O2 . . 49.51(14) yes
O4 Th O5 . . 49.30(13) yes
O7 Th O8 . . 49.44(15) yes
N2 Th N1 . . 75.3(2) ?
N2 Th N3 . . 74.4(2) ?
N1 Th N3 . . 143.89(19) ?
N2 Th N4 . . 142.8(2) ?
N1 Th N4 . . 138.8(2) ?
N3 Th N4 . . 76.5(2) ?
N2 Th O8 . . 75.4(2) ?
N1 Th O8 . . 70.55(18) ?
N3 Th O8 . . 83.21(18) ?
N4 Th O8 . . 123.3(2) ?
N2 Th O4 . . 76.9(3) ?
N1 Th O4 . . 119.51(19) ?
N3 Th O4 . . 71.39(16) ?
N4 Th O4 . . 72.3(2) ?
O8 Th O4 . . 146.4(2) ?
N2 Th O2 . . 143.32(19) ?
N1 Th O2 . . 72.00(18) ?
N3 Th O2 . . 127.36(16) ?
N4 Th O2 . . 73.7(2) ?
O8 Th O2 . . 78.46(15) ?
O4 Th O2 . . 134.5(2) ?
N2 Th O5 . . 72.1(2) ?
N1 Th O5 . . 71.26(18) ?
N3 Th O5 . . 116.39(16) ?
N4 Th O5 . . 101.48(18) ?
O8 Th O5 . . 134.70(15) ?
O2 Th O5 . . 111.43(14) ?
N2 Th O7 . . 115.3(2) ?
N1 Th O7 . . 108.01(19) ?
N3 Th O7 . . 68.91(18) ?
N4 Th O7 . . 73.88(19) ?
O4 Th O7 . . 132.42(16) ?
O2 Th O7 . . 61.66(16) ?
O5 Th O7 . . 172.34(16) ?
N2 Th O1 . . 131.50(19) ?
N1 Th O1 . . 71.16(18) ?
N3 Th O1 . . 144.92(17) ?
N4 Th O1 . . 69.37(18) ?
O8 Th O1 . . 122.41(16) ?
O4 Th O1 . . 90.27(18) ?
O5 Th O1 . . 64.56(15) ?
O7 Th O1 . . 107.86(17) ?
N5 O1 Th . . 96.0(4) ?
N5 O2 Th . . 98.0(4) ?
N6 O4 Th . . 97.9(3) ?
N6 O5 Th . . 97.6(3) ?
N7 O7 Th . . 94.6(4) ?
N7 O8 Th . . 98.8(4) ?
C1 N1 Th . . 167.1(6) ?
C2 N2 Th . . 172.2(6) ?
C3 N3 Th . . 170.5(5) ?
C4 N4 Th . . 159.1(6) ?
O3 N5 O1 . . 123.0(6) ?
O3 N5 O2 . . 120.5(7) ?
O1 N5 O2 . . 116.5(6) ?
O3 N5 Th . . 177.2(6) ?
O1 N5 Th . . 59.4(3) ?
O2 N5 Th . . 57.1(3) ?
O6 N6 O5 . . 122.5(6) ?
O6 N6 O4 . . 122.6(5) ?
O5 N6 O4 . . 114.9(5) ?
O6 N6 Th . . 176.1(6) ?
O5 N6 Th . . 57.8(3) ?
O4 N6 Th . . 57.3(3) ?
O9 N7 O7 . . 123.5(6) ?
O9 N7 O8 . . 119.3(6) ?
O7 N7 O8 . . 117.1(6) ?
O9 N7 Th . . 174.5(5) ?
O7 N7 Th . . 60.7(4) ?
O8 N7 Th . . 56.5(3) ?
C13 N8 C5 . . 105.9(5) ?
C13 N8 C17 . . 110.3(6) ?
C5 N8 C17 . . 110.5(6) ?
C13 N8 C9 . . 111.4(6) ?
C5 N8 C9 . . 111.5(6) ?
C17 N8 C9 . . 107.4(6) ?
C29 N9 C25 . . 112.6(6) ?
C29 N9 C21 . . 105.9(6) ?
C25 N9 C21 . . 110.8(6) ?
C29 N9 C33 . . 110.8(6) ?
C25 N9 C33 . . 106.6(5) ?
C21 N9 C33 . . 110.2(6) ?
C37 N10 C41 . . 109.9(6) ?
C37 N10 C45 . . 106.0(5) ?
C41 N10 C45 . . 110.4(5) ?
C37 N10 C49 . . 112.5(5) ?
C41 N10 C49 . . 107.2(5) ?
C45 N10 C49 . . 110.9(5) ?
N1 C1 S1 . . 176.7(7) ?
N2 C2 S2 . . 178.5(7) ?
N3 C3 S3 . . 179.7(7) ?
N4 C4 S4 . . 177.1(7) ?
N8 C5 C6 . . 115.4(5) ?
N8 C5 H5A . . 108.4 ?
C6 C5 H5A . . 108.4 ?
N8 C5 H5B . . 108.4 ?
C6 C5 H5B . . 108.4 ?
H5A C5 H5B . . 107.5 ?
C7 C6 C5 . . 110.6(6) ?
C7 C6 H6A . . 109.5 ?
C5 C6 H6A . . 109.5 ?
C7 C6 H6B . . 109.5 ?
C5 C6 H6B . . 109.5 ?
H6A C6 H6B . . 108.1 ?
C6 C7 C8 . . 110.8(8) ?
C6 C7 H7A . . 109.5 ?
C8 C7 H7A . . 109.5 ?
C6 C7 H7B . . 109.5 ?
C8 C7 H7B . . 109.5 ?
H7A C7 H7B . . 108.1 ?
C7 C8 H8A . . 109.5 ?
C7 C8 H8B . . 109.5 ?
H8A C8 H8B . . 109.5 ?
C7 C8 H8C . . 109.5 ?
H8A C8 H8C . . 109.5 ?
H8B C8 H8C . . 109.5 ?
C10 C9 N8 . . 114.8(6) ?
C10 C9 H9A . . 108.6 ?
N8 C9 H9A . . 108.6 ?
C10 C9 H9B . . 108.6 ?
N8 C9 H9B . . 108.6 ?
H9A C9 H9B . . 107.6 ?
C9 C10 C11 . . 111.0(7) ?
C9 C10 H10A . . 109.4 ?
C11 C10 H10A . . 109.4 ?
C9 C10 H10B . . 109.4 ?
C11 C10 H10B . . 109.4 ?
H10A C10 H10B . . 108.0 ?
C10 C11 C12 . . 113.1(10) ?
C10 C11 H11A . . 109.0 ?
C12 C11 H11A . . 109.0 ?
C10 C11 H11B . . 109.0 ?
C12 C11 H11B . . 109.0 ?
H11A C11 H11B . . 107.8 ?
C11 C12 H12A . . 109.5 ?
C11 C12 H12B . . 109.5 ?
H12A C12 H12B . . 109.5 ?
C11 C12 H12C . . 109.5 ?
H12A C12 H12C . . 109.5 ?
H12B C12 H12C . . 109.5 ?
N8 C13 C14 . . 116.7(5) ?
N8 C13 H13A . . 108.1 ?
C14 C13 H13A . . 108.1 ?
N8 C13 H13B . . 108.1 ?
C14 C13 H13B . . 108.1 ?
H13A C13 H13B . . 107.3 ?
C13 C14 C15 . . 110.5(6) ?
C13 C14 H14A . . 109.6 ?
C15 C14 H14A . . 109.6 ?
C13 C14 H14B . . 109.6 ?
C15 C14 H14B . . 109.6 ?
H14A C14 H14B . . 108.1 ?
C14 C15 C16 . . 114.0(7) ?
C14 C15 H15A . . 108.8 ?
C16 C15 H15A . . 108.8 ?
C14 C15 H15B . . 108.8 ?
C16 C15 H15B . . 108.8 ?
H15A C15 H15B . . 107.7 ?
C15 C16 H16A . . 109.5 ?
C15 C16 H16B . . 109.5 ?
H16A C16 H16B . . 109.5 ?
C15 C16 H16C . . 109.5 ?
H16A C16 H16C . . 109.5 ?
H16B C16 H16C . . 109.5 ?
N8 C17 C18 . . 115.7(7) ?
N8 C17 H17A . . 108.3 ?
C18 C17 H17A . . 108.3 ?
N8 C17 H17B . . 108.3 ?
C18 C17 H17B . . 108.3 ?
H17A C17 H17B . . 107.4 ?
C19 C18 C17 . . 112.7(9) ?
C19 C18 H18A . . 109.1 ?
C17 C18 H18A . . 109.1 ?
C19 C18 H18B . . 109.1 ?
C17 C18 H18B . . 109.1 ?
H18A C18 H18B . . 107.8 ?
C20 C19 C18 . . 112.0(10) ?
C20 C19 H19A . . 109.2 ?
C18 C19 H19A . . 109.2 ?
C20 C19 H19B . . 109.2 ?
C18 C19 H19B . . 109.2 ?
H19A C19 H19B . . 107.9 ?
C19 C20 H20A . . 109.5 ?
C19 C20 H20B . . 109.5 ?
H20A C20 H20B . . 109.5 ?
C19 C20 H20C . . 109.5 ?
H20A C20 H20C . . 109.5 ?
H20B C20 H20C . . 109.5 ?
C22 C21 N9 . . 114.4(5) ?
C22 C21 H21A . . 108.7 ?
N9 C21 H21A . . 108.7 ?
C22 C21 H21B . . 108.7 ?
N9 C21 H21B . . 108.7 ?
H21A C21 H21B . . 107.6 ?
C23 C22 C21 . . 112.5(8) ?
C23 C22 H22A . . 109.1 ?
C21 C22 H22A . . 109.1 ?
C23 C22 H22B . . 109.1 ?
C21 C22 H22B . . 109.1 ?
H22A C22 H22B . . 107.8 ?
C24 C23 C22 . . 112.4(9) ?
C24 C23 H23A . . 109.1 ?
C22 C23 H23A . . 109.1 ?
C24 C23 H23B . . 109.1 ?
C22 C23 H23B . . 109.1 ?
H23A C23 H23B . . 107.9 ?
C23 C24 H24A . . 109.5 ?
C23 C24 H24B . . 109.5 ?
H24A C24 H24B . . 109.5 ?
C23 C24 H24C . . 109.5 ?
H24A C24 H24C . . 109.5 ?
H24B C24 H24C . . 109.5 ?
C26 C25 N9 . . 114.7(6) ?
C26 C25 H25A . . 108.6 ?
N9 C25 H25A . . 108.6 ?
C26 C25 H25B . . 108.6 ?
N9 C25 H25B . . 108.6 ?
H25A C25 H25B . . 107.6 ?
C25 C26 C27 . . 108.8(6) ?
C25 C26 H26A . . 109.9 ?
C27 C26 H26A . . 109.9 ?
C25 C26 H26B . . 109.9 ?
C27 C26 H26B . . 109.9 ?
H26A C26 H26B . . 108.3 ?
C28 C27 C26 . . 111.0(6) ?
C28 C27 H27A . . 109.4 ?
C26 C27 H27A . . 109.4 ?
C28 C27 H27B . . 109.4 ?
C26 C27 H27B . . 109.4 ?
H27A C27 H27B . . 108.0 ?
C27 C28 H28A . . 109.5 ?
C27 C28 H28B . . 109.5 ?
H28A C28 H28B . . 109.5 ?
C27 C28 H28C . . 109.5 ?
H28A C28 H28C . . 109.5 ?
H28B C28 H28C . . 109.5 ?
N9 C29 C30 . . 115.3(8) ?
N9 C29 H29A . . 108.5 ?
C30 C29 H29A . . 108.5 ?
N9 C29 H29B . . 108.5 ?
C30 C29 H29B . . 108.5 ?
H29A C29 H29B . . 107.5 ?
C29 C30 C31 . . 114.4(9) ?
C29 C30 H30A . . 108.7 ?
C31 C30 H30A . . 108.7 ?
C29 C30 H30B . . 108.7 ?
C31 C30 H30B . . 108.7 ?
H30A C30 H30B . . 107.6 ?
C32 C31 C30 . . 111.9(13) ?
C32 C31 H31A . . 109.2 ?
C30 C31 H31A . . 109.2 ?
C32 C31 H31B . . 109.2 ?
C30 C31 H31B . . 109.2 ?
H31A C31 H31B . . 107.9 ?
C31 C32 H32A . . 109.5 ?
C31 C32 H32B . . 109.5 ?
H32A C32 H32B . . 109.5 ?
C31 C32 H32C . . 109.5 ?
H32A C32 H32C . . 109.5 ?
H32B C32 H32C . . 109.5 ?
C34 C33 N9 . . 115.8(6) ?
C34 C33 H33A . . 108.3 ?
N9 C33 H33A . . 108.3 ?
C34 C33 H33B . . 108.3 ?
N9 C33 H33B . . 108.3 ?
H33A C33 H33B . . 107.4 ?
C35 C34 C33 . . 112.0(7) ?
C35 C34 H34A . . 109.2 ?
C33 C34 H34A . . 109.2 ?
C35 C34 H34B . . 109.2 ?
C33 C34 H34B . . 109.2 ?
H34A C34 H34B . . 107.9 ?
C36 C35 C34 . . 116.5(8) ?
C36 C35 H35A . . 108.2 ?
C34 C35 H35A . . 108.2 ?
C36 C35 H35B . . 108.2 ?
C34 C35 H35B . . 108.2 ?
H35A C35 H35B . . 107.3 ?
C35 C36 H36A . . 109.5 ?
C35 C36 H36B . . 109.5 ?
H36A C36 H36B . . 109.5 ?
C35 C36 H36C . . 109.5 ?
H36A C36 H36C . . 109.5 ?
H36B C36 H36C . . 109.5 ?
C38 C37 N10 . . 115.0(6) ?
C38 C37 H37A . . 108.5 ?
N10 C37 H37A . . 108.5 ?
C38 C37 H37B . . 108.5 ?
N10 C37 H37B . . 108.5 ?
H37A C37 H37B . . 107.5 ?
C37 C38 C39 . . 107.7(8) ?
C37 C38 H38A . . 110.2 ?
C39 C38 H38A . . 110.2 ?
C37 C38 H38B . . 110.2 ?
C39 C38 H38B . . 110.2 ?
H38A C38 H38B . . 108.5 ?
C40 C39 C38 . . 111.7(8) ?
C40 C39 H39A . . 109.3 ?
C38 C39 H39A . . 109.3 ?
C40 C39 H39B . . 109.3 ?
C38 C39 H39B . . 109.3 ?
H39A C39 H39B . . 108.0 ?
C39 C40 H40A . . 109.5 ?
C39 C40 H40B . . 109.5 ?
H40A C40 H40B . . 109.5 ?
C39 C40 H40C . . 109.5 ?
H40A C40 H40C . . 109.5 ?
H40B C40 H40C . . 109.5 ?
C42 C41 N10 . . 115.6(7) ?
C42 C41 H41A . . 108.4 ?
N10 C41 H41A . . 108.4 ?
C42 C41 H41B . . 108.4 ?
N10 C41 H41B . . 108.4 ?
H41A C41 H41B . . 107.4 ?
C43 C42 C41 . . 113.4(9) ?
C43 C42 H42A . . 108.9 ?
C41 C42 H42A . . 108.9 ?
C43 C42 H42B . . 108.9 ?
C41 C42 H42B . . 108.9 ?
H42A C42 H42B . . 107.7 ?
C44 C43 C42 . . 111.1(10) ?
C44 C43 H43A . . 109.4 ?
C42 C43 H43A . . 109.4 ?
C44 C43 H43B . . 109.4 ?
C42 C43 H43B . . 109.4 ?
H43A C43 H43B . . 108.0 ?
C43 C44 H44A . . 109.5 ?
C43 C44 H44B . . 109.5 ?
H44A C44 H44B . . 109.5 ?
C43 C44 H44C . . 109.5 ?
H44A C44 H44C . . 109.5 ?
H44B C44 H44C . . 109.5 ?
C46 C45 N10 . . 117.0(6) ?
C46 C45 H45A . . 108.0 ?
N10 C45 H45A . . 108.0 ?
C46 C45 H45B . . 108.0 ?
N10 C45 H45B . . 108.0 ?
H45A C45 H45B . . 107.3 ?
C45 C46 C47 . . 107.9(7) ?
C45 C46 H46A . . 110.1 ?
C47 C46 H46A . . 110.1 ?
C45 C46 H46B . . 110.1 ?
C47 C46 H46B . . 110.1 ?
H46A C46 H46B . . 108.4 ?
C48 C47 C46 . . 115.9(9) ?
C48 C47 H47A . . 108.3 ?
C46 C47 H47A . . 108.3 ?
C48 C47 H47B . . 108.3 ?
C46 C47 H47B . . 108.3 ?
H47A C47 H47B . . 107.4 ?
C47 C48 H48A . . 109.5 ?
C47 C48 H48B . . 109.5 ?
H48A C48 H48B . . 109.5 ?
C47 C48 H48C . . 109.5 ?
H48A C48 H48C . . 109.5 ?
H48B C48 H48C . . 109.5 ?
N10 C49 C50 . . 114.2(5) ?
N10 C49 H49A . . 108.7 ?
C50 C49 H49A . . 108.7 ?
N10 C49 H49B . . 108.7 ?
C50 C49 H49B . . 108.7 ?
H49A C49 H49B . . 107.6 ?
C51 C50 C49 . . 105.5(6) ?
C51 C50 H50A . . 110.6 ?
C49 C50 H50A . . 110.6 ?
C51 C50 H50B . . 110.6 ?
C49 C50 H50B . . 110.6 ?
H50A C50 H50B . . 108.8 ?
C52 C51 C50 . . 111.4(9) ?
C52 C51 H51A . . 109.4 ?
C50 C51 H51A . . 109.4 ?
C52 C51 H51B . . 109.4 ?
C50 C51 H51B . . 109.4 ?
H51A C51 H51B . . 108.0 ?
C51 C52 H52A . . 109.5 ?
C51 C52 H52B . . 109.5 ?
H52A C52 H52B . . 109.5 ?
C51 C52 H52C . . 109.5 ?
H52A C52 H52C . . 109.5 ?
H52B C52 H52C . . 109.5 ?

loop_
_geom_bond_atom_site_label_1
_geom_bond_atom_site_label_2
_geom_bond_site_symmetry_2
_geom_bond_distance
_geom_bond_publ_flag
Th N1 . 2.480(5) yes
Th N2 . 2.465(7) yes
Th N3 . 2.488(5) yes
Th N4 . 2.490(7) yes
Th O1 . 2.618(5) yes
Th O2 . 2.563(4) yes
Th O4 . 2.557(4) yes
Th O5 . 2.570(4) yes
Th O7 . 2.615(6) yes
Th O8 . 2.524(5) yes
S1 C1 . 1.596(7) ?
S2 C2 . 1.613(8) ?
S3 C3 . 1.626(7) ?
S4 C4 . 1.599(8) ?
O1 N5 . 1.264(7) ?
O2 N5 . 1.288(7) ?
O3 N5 . 1.232(7) ?
O4 N6 . 1.274(7) ?
O5 N6 . 1.263(6) ?
O6 N6 . 1.202(6) ?
O7 N7 . 1.258(7) ?
O8 N7 . 1.263(7) ?
O9 N7 . 1.243(8) ?
N1 C1 . 1.167(8) ?
N2 C2 . 1.172(9) ?
N3 C3 . 1.163(8) ?
N4 C4 . 1.156(9) ?
N8 C13 . 1.495(9) ?
N8 C5 . 1.516(8) ?
N8 C17 . 1.517(9) ?
N8 C9 . 1.522(10) ?
N9 C29 . 1.504(10) ?
N9 C25 . 1.521(9) ?
N9 C21 . 1.531(13) ?
N9 C33 . 1.532(9) ?
N10 C37 . 1.506(9) ?
N10 C41 . 1.514(9) ?
N10 C45 . 1.514(8) ?
N10 C49 . 1.521(8) ?
C5 C6 . 1.528(9) ?
C5 H5A . 0.9700 ?
C5 H5B . 0.9700 ?
C6 C7 . 1.505(14) ?
C6 H6A . 0.9700 ?
C6 H6B . 0.9700 ?
C7 C8 . 1.545(11) ?
C7 H7A . 0.9700 ?
C7 H7B . 0.9700 ?
C8 H8A . 0.9600 ?
C8 H8B . 0.9600 ?
C8 H8C . 0.9600 ?
C9 C10 . 1.507(12) ?
C9 H9A . 0.9700 ?
C9 H9B . 0.9700 ?
C10 C11 . 1.507(12) ?
C10 H10A . 0.9700 ?
C10 H10B . 0.9700 ?
C11 C12 . 1.518(16) ?
C11 H11A . 0.9700 ?
C11 H11B . 0.9700 ?
C12 H12A . 0.9600 ?
C12 H12B . 0.9600 ?
C12 H12C . 0.9600 ?
C13 C14 . 1.516(10) ?
C13 H13A . 0.9700 ?
C13 H13B . 0.9700 ?
C14 C15 . 1.531(9) ?
C14 H14A . 0.9700 ?
C14 H14B . 0.9700 ?
C15 C16 . 1.546(12) ?
C15 H15A . 0.9700 ?
C15 H15B . 0.9700 ?
C16 H16A . 0.9600 ?
C16 H16B . 0.9600 ?
C16 H16C . 0.9600 ?
C17 C18 . 1.517(13) ?
C17 H17A . 0.9700 ?
C17 H17B . 0.9700 ?
C18 C19 . 1.517(12) ?
C18 H18A . 0.9700 ?
C18 H18B . 0.9700 ?
C19 C20 . 1.51(2) ?
C19 H19A . 0.9700 ?
C19 H19B . 0.9700 ?
C20 H20A . 0.9600 ?
C20 H20B . 0.9600 ?
C20 H20C . 0.9600 ?
C21 C22 . 1.525(14) ?
C21 H21A . 0.9700 ?
C21 H21B . 0.9700 ?
C22 C23 . 1.520(13) ?
C22 H22A . 0.9700 ?
C22 H22B . 0.9700 ?
C23 C24 . 1.487(8) ?
C23 H23A . 0.9700 ?
C23 H23B . 0.9700 ?
C24 H24A . 0.9600 ?
C24 H24B . 0.9600 ?
C24 H24C . 0.9600 ?
C25 C26 . 1.521(9) ?
C25 H25A . 0.9700 ?
C25 H25B . 0.9700 ?
C26 C27 . 1.554(9) ?
C26 H26A . 0.9700 ?
C26 H26B . 0.9700 ?
C27 C28 . 1.513(12) ?
C27 H27A . 0.9700 ?
C27 H27B . 0.9700 ?
C28 H28A . 0.9600 ?
C28 H28B . 0.9600 ?
C28 H28C . 0.9600 ?
C29 C30 . 1.508(12) ?
C29 H29A . 0.9700 ?
C29 H29B . 0.9700 ?
C30 C31 . 1.557(15) ?
C30 H30A . 0.9700 ?
C30 H30B . 0.9700 ?
C31 C32 . 1.487(17) ?
C31 H31A . 0.9700 ?
C31 H31B . 0.9700 ?
C32 H32A . 0.9600 ?
C32 H32B . 0.9600 ?
C32 H32C . 0.9600 ?
C33 C34 . 1.521(10) ?
C33 H33A . 0.9700 ?
C33 H33B . 0.9700 ?
C34 C35 . 1.496(11) ?
C34 H34A . 0.9700 ?
C34 H34B . 0.9700 ?
C35 C36 . 1.491(13) ?
C35 H35A . 0.9700 ?
C35 H35B . 0.9700 ?
C36 H36A . 0.9600 ?
C36 H36B . 0.9600 ?
C36 H36C . 0.9600 ?
C37 C38 . 1.502(11) ?
C37 H37A . 0.9700 ?
C37 H37B . 0.9700 ?
C38 C39 . 1.526(11) ?
C38 H38A . 0.9700 ?
C38 H38B . 0.9700 ?
C39 C40 . 1.517(14) ?
C39 H39A . 0.9700 ?
C39 H39B . 0.9700 ?
C40 H40A . 0.9600 ?
C40 H40B . 0.9600 ?
C40 H40C . 0.9600 ?
C41 C42 . 1.513(12) ?
C41 H41A . 0.9700 ?
C41 H41B . 0.9700 ?
C42 C43 . 1.500(12) ?
C42 H42A . 0.9700 ?
C42 H42B . 0.9700 ?
C43 C44 . 1.465(17) ?
C43 H43A . 0.9700 ?
C43 H43B . 0.9700 ?
C44 H44A . 0.9600 ?
C44 H44B . 0.9600 ?
C44 H44C . 0.9600 ?
C45 C46 . 1.500(11) ?
C45 H45A . 0.9700 ?
C45 H45B . 0.9700 ?
C46 C47 . 1.515(11) ?
C46 H46A . 0.9700 ?
C46 H46B . 0.9700 ?
C47 C48 . 1.485(17) ?
C47 H47A . 0.9700 ?
C47 H47B . 0.9700 ?
C48 H48A . 0.9600 ?
C48 H48B . 0.9600 ?
C48 H48C . 0.9600 ?
C49 C50 . 1.530(10) ?
C49 H49A . 0.9700 ?
C49 H49B . 0.9700 ?
C50 C51 . 1.513(14) ?
C50 H50A . 0.9700 ?
C50 H50B . 0.9700 ?
C51 C52 . 1.496(19) ?
C51 H51A . 0.9700 ?
C51 H51B . 0.9700 ?
C52 H52A . 0.9600 ?
C52 H52B . 0.9600 ?
C52 H52C . 0.9600 ?
